data_4021735
loop_
_publ_author_name
'Shigeo Kohmoto'
'Yasunobu Someya'
'Hyuma Masu'
'Kentaro Yamaguchi'
'Keiki Kishikawa'

_publ_contact_author_address
;
 Department of Applied Chemistry and Biotechnology,
 Faculty of Engineering, Chiba University,
 1-33, Yayoi-cho, Inage-ku, Chiba 263-8522, Japan
;
_publ_contact_author_email kohmoto@faculty.chiba-u.jp
_publ_contact_author_name 'Shigeo Kohmoto'
_publ_contact_author_phone +81-43-290-3420
_publ_section_title
;
 Liquid Crystal and Crystal Structure of Octahomotetraoxacalix[4]arenes
;
_journal_name_full 'Journal of Organic Chemistry'
_journal_page_first 4509
_journal_page_last 4515
_journal_paper_doi 10.1021/jo060355m
_journal_volume 71
_journal_year 2006
_chemical_formula_sum 'C68 H96 O16'
_chemical_formula_weight 1169.45
_chemical_name_systematic
; 
 ? 
;
_space_group_IT_number 2
_symmetry_cell_setting triclinic
_symmetry_space_group_name_Hall '-P 1'
_symmetry_space_group_name_H-M 'P -1'
_atom_sites_solution_hydrogens geom
_atom_sites_solution_primary direct
_atom_sites_solution_secondary difmap
_audit_creation_method SHELXL-97
_cell_angle_alpha 102.227(2)
_cell_angle_beta 94.988(2)
_cell_angle_gamma 99.295(2)
_cell_formula_units_Z 1
_cell_length_a 9.7628(9)
_cell_length_b 12.5244(11)
_cell_length_c 13.9344(12)
_cell_measurement_reflns_used 2085
_cell_measurement_temperature 150
_cell_measurement_theta_max 27.3575
_cell_measurement_theta_min 2.4505
_cell_volume 1630.3(3)
_computing_cell_refinement 'Bruker XSCANS'
_computing_data_collection 'Bruker XSCANS'
_computing_data_reduction 'Bruker SHELXTL'
_computing_molecular_graphics 'Bruker SHELXTL'
_computing_publication_material 'Bruker SHELXTL'
_computing_structure_refinement 'SHELXL-97 (Sheldrick, 1997)'
_computing_structure_solution 'SHELXS-97 (Sheldrick, 1990)'
_diffrn_ambient_temperature 150
_diffrn_detector_area_resol_mean 8.366
_diffrn_measured_fraction_theta_full 0.983
_diffrn_measured_fraction_theta_max 0.951
_diffrn_measurement_device_type 'Bruker Smart1000 CCD'
_diffrn_measurement_method '\w scans'
_diffrn_radiation_monochromator graphite
_diffrn_radiation_source 'fine-focus sealed tube'
_diffrn_radiation_type MoK\a
_diffrn_radiation_wavelength 0.71073
_diffrn_reflns_av_R_equivalents 0.0273
_diffrn_reflns_av_sigmaI/netI 0.0588
_diffrn_reflns_limit_h_max 8
_diffrn_reflns_limit_h_min -12
_diffrn_reflns_limit_k_max 16
_diffrn_reflns_limit_k_min -15
_diffrn_reflns_limit_l_max 17
_diffrn_reflns_limit_l_min -18
_diffrn_reflns_number 9851
_diffrn_reflns_theta_full 25.00
_diffrn_reflns_theta_max 27.49
_diffrn_reflns_theta_min 1.99
_exptl_absorpt_coefficient_mu 0.084
_exptl_absorpt_correction_T_max 0.9835
_exptl_absorpt_correction_T_min 0.9754
_exptl_absorpt_correction_type empirical
_exptl_absorpt_process_details 'SADABS Sheldrick 1996'
_exptl_crystal_colour colourless
_exptl_crystal_density_diffrn 1.191
_exptl_crystal_density_method 'not measured'
_exptl_crystal_description prismatic
_exptl_crystal_F_000 632
_exptl_crystal_size_max 0.30
_exptl_crystal_size_mid 0.20
_exptl_crystal_size_min 0.20
_refine_diff_density_max 1.058
_refine_diff_density_min -0.413
_refine_diff_density_rms 0.059
_refine_ls_extinction_method none
_refine_ls_goodness_of_fit_ref 1.073
_refine_ls_hydrogen_treatment constr
_refine_ls_matrix_type full
_refine_ls_number_parameters 383
_refine_ls_number_reflns 7111
_refine_ls_number_restraints 0
_refine_ls_restrained_S_all 1.073
_refine_ls_R_factor_all 0.1149
_refine_ls_R_factor_gt 0.0715
_refine_ls_shift/su_max 0.000
_refine_ls_shift/su_mean 0.000
_refine_ls_structure_factor_coef Fsqd
_refine_ls_weighting_details 'calc w=1/[\s^2^(Fo^2^)+(0.1120P)^2^+0.5752P] where P=(Fo^2^+2Fc^2^)/3'
_refine_ls_weighting_scheme calc
_refine_ls_wR_factor_gt 0.1973
_refine_ls_wR_factor_ref 0.2268
_reflns_number_gt 4272
_reflns_number_total 7111
_reflns_threshold_expression >2sigma(I)
_cod_data_source_file jo060355msi20060221_055154.cif
_cod_depositor_comments
;
The following automatic conversions were performed:
'_symmetry_cell_setting' value 'Triclinic' changed to 'triclinic'
according to '/home/saulius/struct/CIF-dictionaries/cif_core.dic'
dictionary named 'cif_core.dic' version 2.4.1 from 2010-06-29.

Automatic conversion script
Id: cif_fix_enum 1527 2010-12-29 10:47:43Z saulius 
;
_cod_database_code 4021735

loop_
_symmetry_equiv_pos_as_xyz
'x, y, z'
'-x, -y, -z'

loop_
_atom_site_label
_atom_site_type_symbol
_atom_site_fract_x
_atom_site_fract_y
_atom_site_fract_z
_atom_site_U_iso_or_equiv
_atom_site_adp_type
_atom_site_occupancy
_atom_site_symmetry_multiplicity
_atom_site_calc_flag
_atom_site_refinement_flags
O7 O 0.19562(18) 0.37878(15) 0.33354(12) 0.0419(5) Uani 1 1 d .
O3 O 0.40167(19) 0.84777(14) 0.49737(13) 0.0411(5) Uani 1 1 d .
O4 O 0.38160(18) 0.60183(13) 0.28639(12) 0.0372(4) Uani 1 1 d .
O8 O 0.62658(19) 0.88678(15) 0.68310(12) 0.0407(4) Uani 1 1 d .
O5 O 0.4841(2) 0.30071(16) -0.06342(14) 0.0551(6) Uani 1 1 d .
O6 O 0.4609(2) 0.13329(15) -0.02537(14) 0.0495(5) Uani 1 1 d .
O2 O 0.8801(2) 0.77399(18) 0.23231(14) 0.0535(5) Uani 1 1 d .
C5 C 0.6419(3) 0.7755(2) 0.31747(18) 0.0351(6) Uani 1 1 d .
H5 H 0.6399 0.7349 0.2514 0.042 Uiso 1 1 calc R
C6 C 0.5180(3) 0.77838(19) 0.35874(18) 0.0341(6) Uani 1 1 d .
C1 C 0.5234(3) 0.83815(19) 0.45620(18) 0.0343(6) Uani 1 1 d .
C18 C 0.2635(3) 0.3456(2) 0.25247(17) 0.0356(6) Uani 1 1 d .
C2 C 0.6499(3) 0.8953(2) 0.51154(18) 0.0364(6) Uani 1 1 d .
C22 C 0.3505(3) 0.2044(2) 0.14445(18) 0.0382(6) Uani 1 1 d .
H22 H 0.3685 0.1309 0.1276 0.046 Uiso 1 1 calc R
C21 C 0.3850(3) 0.2759(2) 0.08347(18) 0.0375(6) Uani 1 1 d .
C16 C 0.3836(3) 0.7174(2) 0.29684(19) 0.0370(6) Uani 1 1 d .
H16A H 0.3028 0.7389 0.3294 0.044 Uiso 1 1 calc R
H16B H 0.3782 0.7357 0.2311 0.044 Uiso 1 1 calc R
C3 C 0.7716(3) 0.8915(2) 0.46839(18) 0.0389(6) Uani 1 1 d .
H3 H 0.8584 0.9303 0.5052 0.047 Uiso 1 1 calc R
C20 C 0.3575(3) 0.3829(2) 0.10772(18) 0.0385(6) Uani 1 1 d .
H20 H 0.3812 0.4323 0.0660 0.046 Uiso 1 1 calc R
C4 C 0.7689(3) 0.8314(2) 0.37148(18) 0.0375(6) Uani 1 1 d .
C19 C 0.2961(3) 0.4191(2) 0.19157(18) 0.0360(6) Uani 1 1 d .
O1 O 1.0159(2) 0.8709(2) 0.37112(16) 0.0675(7) Uani 1 1 d .
C23 C 0.2902(3) 0.2377(2) 0.22959(18) 0.0364(6) Uani 1 1 d .
C30 C 0.4487(3) 0.2404(2) -0.00886(19) 0.0425(6) Uani 1 1 d .
C17 C 0.2673(3) 0.5356(2) 0.21698(19) 0.0396(6) Uani 1 1 d .
H17A H 0.2592 0.5652 0.1567 0.048 Uiso 1 1 calc R
H17B H 0.1786 0.5363 0.2463 0.048 Uiso 1 1 calc R
C34 C 0.6508(3) 0.9590(2) 0.61620(18) 0.0409(6) Uani 1 1 d .
H34A H 0.7423 1.0094 0.6386 0.049 Uiso 1 1 calc R
H34B H 0.5775 1.0053 0.6179 0.049 Uiso 1 1 calc R
C33 C 0.7474(3) 0.8435(2) 0.7068(2) 0.0428(6) Uani 1 1 d .
H33A H 0.8237 0.9045 0.7429 0.051 Uiso 1 1 calc R
H33B H 0.7798 0.8055 0.6454 0.051 Uiso 1 1 calc R
C25 C 0.1944(3) 0.4353(2) 0.50717(19) 0.0448(7) Uani 1 1 d .
H25A H 0.1343 0.3634 0.5065 0.054 Uiso 1 1 calc R
H25B H 0.1325 0.4871 0.4934 0.054 Uiso 1 1 calc R
C24 C 0.2868(3) 0.4181(2) 0.42667(18) 0.0416(6) Uani 1 1 d .
H24A H 0.3495 0.4887 0.4271 0.050 Uiso 1 1 calc R
H24B H 0.3450 0.3625 0.4365 0.050 Uiso 1 1 calc R
C26 C 0.2766(3) 0.4819(2) 0.60951(19) 0.0443(6) Uani 1 1 d .
H26A H 0.3387 0.5528 0.6096 0.053 Uiso 1 1 calc R
H26B H 0.3365 0.4292 0.6240 0.053 Uiso 1 1 calc R
C10 C 0.3399(3) 0.7524(2) 0.5314(2) 0.0452(7) Uani 1 1 d .
H10A H 0.4073 0.7356 0.5809 0.054 Uiso 1 1 calc R
H10B H 0.3137 0.6866 0.4752 0.054 Uiso 1 1 calc R
C31 C 0.5172(3) 0.0880(2) -0.1158(2) 0.0477(7) Uani 1 1 d .
H31A H 0.4818 0.1200 -0.1701 0.057 Uiso 1 1 calc R
H31B H 0.4853 0.0064 -0.1352 0.057 Uiso 1 1 calc R
C7 C 0.9018(3) 0.8298(2) 0.3282(2) 0.0463(7) Uani 1 1 d .
C27 C 0.1825(3) 0.5025(3) 0.6912(2) 0.0532(8) Uani 1 1 d .
H27A H 0.1212 0.5539 0.6757 0.064 Uiso 1 1 calc R
H27B H 0.1218 0.4313 0.6918 0.064 Uiso 1 1 calc R
C8 C 1.0031(3) 0.7653(4) 0.1819(2) 0.0698(10) Uani 1 1 d .
H8A H 1.0562 0.7132 0.2060 0.084 Uiso 1 1 calc R
H8B H 1.0651 0.8389 0.1939 0.084 Uiso 1 1 calc R
C32 C 0.6714(4) 0.1141(3) -0.1006(2) 0.0598(8) Uani 1 1 d .
H32A H 0.7028 0.1947 -0.0783 0.090 Uiso 1 1 calc R
H32B H 0.7075 0.0873 -0.1630 0.090 Uiso 1 1 calc R
H32C H 0.7065 0.0776 -0.0503 0.090 Uiso 1 1 calc R
C28 C 0.2629(4) 0.5510(3) 0.7928(2) 0.0730(10) Uani 1 1 d .
H28A H 0.3313 0.6176 0.7904 0.088 Uiso 1 1 calc R
H28B H 0.3159 0.4959 0.8115 0.088 Uiso 1 1 calc R
C11 C 0.2124(4) 0.7795(3) 0.5770(3) 0.0739(11) Uani 1 1 d .
H11A H 0.1564 0.7106 0.5875 0.089 Uiso 1 1 calc R
H11B H 0.1541 0.8090 0.5308 0.089 Uiso 1 1 calc R
C29 C 0.1690(6) 0.5833(4) 0.8722(3) 0.1030(16) Uani 1 1 d .
H29A H 0.1155 0.6374 0.8540 0.154 Uiso 1 1 calc R
H29B H 0.2269 0.6164 0.9359 0.154 Uiso 1 1 calc R
H29C H 0.1044 0.5170 0.8777 0.154 Uiso 1 1 calc R
C13 C 0.1336(6) 0.8856(6) 0.7330(5) 0.135(2) Uani 1 1 d .
H13A H 0.0748 0.8122 0.7291 0.162 Uiso 1 1 calc R
H13B H 0.0765 0.9274 0.6979 0.162 Uiso 1 1 calc R
C12 C 0.2508(5) 0.8664(4) 0.6777(3) 0.0901(13) Uani 1 1 d .
H12A H 0.3207 0.8414 0.7195 0.108 Uiso 1 1 calc R
H12B H 0.2957 0.9380 0.6651 0.108 Uiso 1 1 calc R
C15 C 0.0630(9) 0.9421(7) 0.9000(5) 0.185(4) Uani 1 1 d .
H15A H -0.0108 0.9801 0.8796 0.278 Uiso 1 1 calc R
H15B H 0.1061 0.9797 0.9674 0.278 Uiso 1 1 calc R
H15C H 0.0226 0.8647 0.8983 0.278 Uiso 1 1 calc R
C14 C 0.1608(7) 0.9444(7) 0.8377(7) 0.185(4) Uani 1 1 d .
H14A H 0.2403 0.9172 0.8674 0.222 Uiso 1 1 calc R
H14B H 0.1947 1.0237 0.8391 0.222 Uiso 1 1 calc R
C9 C 0.9518(4) 0.7231(4) 0.0736(3) 0.0908(14) Uani 1 1 d .
H9A H 0.8942 0.6489 0.0625 0.136 Uiso 1 1 calc R
H9B H 1.0320 0.7192 0.0362 0.136 Uiso 1 1 calc R
H9C H 0.8958 0.7737 0.0516 0.136 Uiso 1 1 calc R

loop_
_atom_site_aniso_label
_atom_site_aniso_U_11
_atom_site_aniso_U_22
_atom_site_aniso_U_33
_atom_site_aniso_U_23
_atom_site_aniso_U_13
_atom_site_aniso_U_12
O7 0.0381(10) 0.0547(11) 0.0323(9) 0.0032(8) 0.0054(8) 0.0153(8)
O3 0.0487(11) 0.0360(10) 0.0434(10) 0.0123(8) 0.0156(9) 0.0127(8)
O4 0.0410(10) 0.0305(9) 0.0376(10) 0.0064(7) -0.0025(8) 0.0057(7)
O8 0.0481(11) 0.0466(11) 0.0325(9) 0.0148(8) 0.0098(8) 0.0135(8)
O5 0.0881(16) 0.0469(12) 0.0386(11) 0.0158(9) 0.0228(11) 0.0210(11)
O6 0.0723(14) 0.0416(11) 0.0413(11) 0.0109(8) 0.0233(10) 0.0193(10)
O2 0.0413(11) 0.0761(15) 0.0368(10) 0.0002(10) 0.0133(9) 0.0047(10)
C5 0.0415(15) 0.0340(13) 0.0302(12) 0.0082(10) 0.0055(11) 0.0066(11)
C6 0.0406(14) 0.0293(12) 0.0337(13) 0.0101(10) 0.0048(11) 0.0061(10)
C1 0.0428(15) 0.0290(12) 0.0352(13) 0.0121(10) 0.0113(11) 0.0092(11)
C18 0.0319(13) 0.0452(15) 0.0279(12) 0.0035(10) 0.0028(10) 0.0090(11)
C2 0.0511(16) 0.0295(13) 0.0300(12) 0.0104(10) 0.0058(11) 0.0062(11)
C22 0.0447(15) 0.0372(14) 0.0347(13) 0.0079(11) 0.0076(11) 0.0130(11)
C21 0.0448(15) 0.0390(14) 0.0295(12) 0.0072(10) 0.0041(11) 0.0108(11)
C16 0.0424(15) 0.0336(13) 0.0353(13) 0.0067(10) 0.0047(11) 0.0091(11)
C3 0.0442(15) 0.0389(14) 0.0320(13) 0.0088(11) 0.0039(11) 0.0028(11)
C20 0.0464(15) 0.0379(14) 0.0311(13) 0.0096(11) 0.0012(11) 0.0069(11)
C4 0.0418(15) 0.0387(14) 0.0333(13) 0.0104(11) 0.0076(11) 0.0069(11)
C19 0.0340(14) 0.0368(14) 0.0347(13) 0.0042(10) -0.0030(10) 0.0080(11)
O1 0.0402(13) 0.0984(18) 0.0486(13) -0.0032(12) 0.0061(10) -0.0053(12)
C23 0.0363(14) 0.0428(15) 0.0311(13) 0.0096(11) 0.0028(10) 0.0095(11)
C30 0.0534(17) 0.0430(15) 0.0340(14) 0.0101(12) 0.0103(12) 0.0128(12)
C17 0.0389(15) 0.0364(14) 0.0391(14) 0.0019(11) -0.0035(11) 0.0075(11)
C34 0.0582(18) 0.0352(14) 0.0298(13) 0.0088(10) 0.0096(12) 0.0063(12)
C33 0.0407(15) 0.0538(17) 0.0384(14) 0.0162(12) 0.0093(12) 0.0122(12)
C25 0.0462(16) 0.0516(17) 0.0364(14) 0.0055(12) 0.0101(12) 0.0119(13)
C24 0.0439(16) 0.0490(16) 0.0313(13) 0.0071(11) 0.0041(11) 0.0099(12)
C26 0.0521(17) 0.0447(16) 0.0375(14) 0.0086(12) 0.0115(12) 0.0111(13)
C10 0.0501(17) 0.0381(15) 0.0507(16) 0.0144(12) 0.0154(13) 0.0071(12)
C31 0.064(2) 0.0447(16) 0.0356(14) 0.0047(12) 0.0157(13) 0.0135(14)
C7 0.0445(17) 0.0562(18) 0.0353(14) 0.0081(13) 0.0081(12) 0.0026(13)
C27 0.065(2) 0.0573(18) 0.0357(15) 0.0063(13) 0.0144(14) 0.0080(15)
C8 0.0415(18) 0.110(3) 0.0463(18) -0.0033(18) 0.0146(14) 0.0051(18)
C32 0.064(2) 0.060(2) 0.0536(19) 0.0050(15) 0.0120(16) 0.0166(16)
C28 0.086(3) 0.085(3) 0.0392(17) -0.0009(17) 0.0104(17) 0.009(2)
C11 0.063(2) 0.084(3) 0.094(3) 0.051(2) 0.032(2) 0.0184(19)
C29 0.134(4) 0.120(4) 0.042(2) -0.006(2) 0.024(2) 0.011(3)
C13 0.083(4) 0.205(7) 0.126(5) 0.039(5) 0.038(3) 0.038(4)
C12 0.086(3) 0.113(4) 0.075(3) 0.012(3) 0.019(2) 0.037(3)
C15 0.167(7) 0.289(11) 0.088(4) 0.052(5) -0.017(4) 0.016(7)
C14 0.101(5) 0.229(9) 0.190(8) -0.048(7) 0.057(5) 0.035(5)
C9 0.065(2) 0.146(4) 0.045(2) -0.011(2) 0.0183(17) 0.009(2)

loop_
_atom_type_symbol
_atom_type_description
_atom_type_scat_dispersion_real
_atom_type_scat_dispersion_imag
_atom_type_scat_source
C C 0.0033 0.0016 'International Tables Vol C Tables 4.2.6.8 and 6.1.1.4'
H H 0.0000 0.0000 'International Tables Vol C Tables 4.2.6.8 and 6.1.1.4'
O O 0.0106 0.0060 'International Tables Vol C Tables 4.2.6.8 and 6.1.1.4'

loop_
_geom_angle_atom_site_label_1
_geom_angle_atom_site_label_2
_geom_angle_atom_site_label_3
_geom_angle
_geom_angle_site_symmetry_1
_geom_angle_site_symmetry_3
C18 O7 C24 114.42(19) . .
C1 O3 C10 115.07(18) . .
C16 O4 C17 112.07(18) . .
C33 O8 C34 111.6(2) . .
C30 O6 C31 116.9(2) . .
C7 O2 C8 116.8(2) . .
C6 C5 C4 120.8(2) . .
C6 C5 H5 119.6 . .
C4 C5 H5 119.6 . .
C5 C6 C1 118.6(2) . .
C5 C6 C16 118.6(2) . .
C1 C6 C16 122.7(2) . .
O3 C1 C2 118.4(2) . .
O3 C1 C6 120.0(2) . .
C2 C1 C6 121.4(2) . .
O7 C18 C23 119.6(2) . .
O7 C18 C19 119.0(2) . .
C23 C18 C19 121.3(2) . .
C3 C2 C1 118.7(2) . .
C3 C2 C34 121.7(2) . .
C1 C2 C34 119.6(2) . .
C21 C22 C23 121.4(2) . .
C21 C22 H22 119.3 . .
C23 C22 H22 119.3 . .
C22 C21 C20 119.2(2) . .
C22 C21 C30 121.8(2) . .
C20 C21 C30 119.0(2) . .
O4 C16 C6 107.5(2) . .
O4 C16 H16A 110.2 . .
C6 C16 H16A 110.2 . .
O4 C16 H16B 110.2 . .
C6 C16 H16B 110.2 . .
H16A C16 H16B 108.5 . .
C2 C3 C4 120.9(3) . .
C2 C3 H3 119.6 . .
C4 C3 H3 119.6 . .
C19 C20 C21 121.2(2) . .
C19 C20 H20 119.4 . .
C21 C20 H20 119.4 . .
C5 C4 C3 119.5(2) . .
C5 C4 C7 121.4(2) . .
C3 C4 C7 119.0(2) . .
C20 C19 C18 118.5(2) . .
C20 C19 C17 120.5(2) . .
C18 C19 C17 121.0(2) . .
C22 C23 C18 118.4(2) . .
C22 C23 C33 119.6(2) . 2_666
C18 C23 C33 122.0(2) . 2_666
O5 C30 O6 123.7(2) . .
O5 C30 C21 124.3(2) . .
O6 C30 C21 112.0(2) . .
O4 C17 C19 107.4(2) . .
O4 C17 H17A 110.2 . .
C19 C17 H17A 110.2 . .
O4 C17 H17B 110.2 . .
C19 C17 H17B 110.2 . .
H17A C17 H17B 108.5 . .
O8 C34 C2 112.2(2) . .
O8 C34 H34A 109.2 . .
C2 C34 H34A 109.2 . .
O8 C34 H34B 109.2 . .
C2 C34 H34B 109.2 . .
H34A C34 H34B 107.9 . .
O8 C33 C23 108.2(2) . 2_666
O8 C33 H33A 110.1 . .
C23 C33 H33A 110.1 2_666 .
O8 C33 H33B 110.1 . .
C23 C33 H33B 110.1 2_666 .
H33A C33 H33B 108.4 . .
C24 C25 C26 112.8(2) . .
C24 C25 H25A 109.0 . .
C26 C25 H25A 109.0 . .
C24 C25 H25B 109.0 . .
C26 C25 H25B 109.0 . .
H25A C25 H25B 107.8 . .
O7 C24 C25 107.0(2) . .
O7 C24 H24A 110.3 . .
C25 C24 H24A 110.3 . .
O7 C24 H24B 110.3 . .
C25 C24 H24B 110.3 . .
H24A C24 H24B 108.6 . .
C25 C26 C27 112.9(2) . .
C25 C26 H26A 109.0 . .
C27 C26 H26A 109.0 . .
C25 C26 H26B 109.0 . .
C27 C26 H26B 109.0 . .
H26A C26 H26B 107.8 . .
O3 C10 C11 107.5(2) . .
O3 C10 H10A 110.2 . .
C11 C10 H10A 110.2 . .
O3 C10 H10B 110.2 . .
C11 C10 H10B 110.2 . .
H10A C10 H10B 108.5 . .
O6 C31 C32 110.4(2) . .
O6 C31 H31A 109.6 . .
C32 C31 H31A 109.6 . .
O6 C31 H31B 109.6 . .
C32 C31 H31B 109.6 . .
H31A C31 H31B 108.1 . .
O1 C7 O2 122.8(3) . .
O1 C7 C4 125.5(3) . .
O2 C7 C4 111.6(2) . .
C28 C27 C26 113.4(3) . .
C28 C27 H27A 108.9 . .
C26 C27 H27A 108.9 . .
C28 C27 H27B 108.9 . .
C26 C27 H27B 108.9 . .
H27A C27 H27B 107.7 . .
O2 C8 C9 106.6(3) . .
O2 C8 H8A 110.4 . .
C9 C8 H8A 110.4 . .
O2 C8 H8B 110.4 . .
C9 C8 H8B 110.4 . .
H8A C8 H8B 108.6 . .
C31 C32 H32A 109.5 . .
C31 C32 H32B 109.5 . .
H32A C32 H32B 109.5 . .
C31 C32 H32C 109.5 . .
H32A C32 H32C 109.5 . .
H32B C32 H32C 109.5 . .
C27 C28 C29 113.1(3) . .
C27 C28 H28A 109.0 . .
C29 C28 H28A 109.0 . .
C27 C28 H28B 109.0 . .
C29 C28 H28B 109.0 . .
H28A C28 H28B 107.8 . .
C10 C11 C12 112.0(3) . .
C10 C11 H11A 109.2 . .
C12 C11 H11A 109.2 . .
C10 C11 H11B 109.2 . .
C12 C11 H11B 109.2 . .
H11A C11 H11B 107.9 . .
C28 C29 H29A 109.5 . .
C28 C29 H29B 109.5 . .
H29A C29 H29B 109.5 . .
C28 C29 H29C 109.5 . .
H29A C29 H29C 109.5 . .
H29B C29 H29C 109.5 . .
C12 C13 C14 119.6(5) . .
C12 C13 H13A 107.4 . .
C14 C13 H13A 107.4 . .
C12 C13 H13B 107.4 . .
C14 C13 H13B 107.4 . .
H13A C13 H13B 107.0 . .
C13 C12 C11 115.2(4) . .
C13 C12 H12A 108.5 . .
C11 C12 H12A 108.5 . .
C13 C12 H12B 108.5 . .
C11 C12 H12B 108.5 . .
H12A C12 H12B 107.5 . .
C14 C15 H15A 109.5 . .
C14 C15 H15B 109.5 . .
H15A C15 H15B 109.5 . .
C14 C15 H15C 109.5 . .
H15A C15 H15C 109.5 . .
H15B C15 H15C 109.5 . .
C15 C14 C13 123.1(7) . .
C15 C14 H14A 106.5 . .
C13 C14 H14A 106.5 . .
C15 C14 H14B 106.5 . .
C13 C14 H14B 106.5 . .
H14A C14 H14B 106.5 . .
C8 C9 H9A 109.5 . .
C8 C9 H9B 109.5 . .
H9A C9 H9B 109.5 . .
C8 C9 H9C 109.5 . .
H9A C9 H9C 109.5 . .
H9B C9 H9C 109.5 . .

loop_
_geom_bond_atom_site_label_1
_geom_bond_atom_site_label_2
_geom_bond_distance
_geom_bond_site_symmetry_2
O7 C18 1.381(3) .
O7 C24 1.451(3) .
O3 C1 1.375(3) .
O3 C10 1.440(3) .
O4 C16 1.421(3) .
O4 C17 1.429(3) .
O8 C33 1.417(3) .
O8 C34 1.439(3) .
O5 C30 1.213(3) .
O6 C30 1.339(3) .
O6 C31 1.460(3) .
O2 C7 1.351(3) .
O2 C8 1.451(3) .
C5 C6 1.386(3) .
C5 C4 1.388(4) .
C5 H5 0.9500 .
C6 C1 1.397(3) .
C6 C16 1.499(4) .
C1 C2 1.395(4) .
C18 C23 1.392(3) .
C18 C19 1.397(3) .
C2 C3 1.381(4) .
C2 C34 1.505(3) .
C22 C21 1.383(3) .
C22 C23 1.385(3) .
C22 H22 0.9500 .
C21 C20 1.387(4) .
C21 C30 1.491(4) .
C16 H16A 0.9900 .
C16 H16B 0.9900 .
C3 C4 1.395(4) .
C3 H3 0.9500 .
C20 C19 1.384(4) .
C20 H20 0.9500 .
C4 C7 1.479(4) .
C19 C17 1.505(3) .
O1 C7 1.197(3) .
C23 C33 1.508(3) 2_666
C17 H17A 0.9900 .
C17 H17B 0.9900 .
C34 H34A 0.9900 .
C34 H34B 0.9900 .
C33 C23 1.508(3) 2_666
C33 H33A 0.9900 .
C33 H33B 0.9900 .
C25 C24 1.502(4) .
C25 C26 1.522(4) .
C25 H25A 0.9900 .
C25 H25B 0.9900 .
C24 H24A 0.9900 .
C24 H24B 0.9900 .
C26 C27 1.529(4) .
C26 H26A 0.9900 .
C26 H26B 0.9900 .
C10 C11 1.501(4) .
C10 H10A 0.9900 .
C10 H10B 0.9900 .
C31 C32 1.475(4) .
C31 H31A 0.9900 .
C31 H31B 0.9900 .
C27 C28 1.509(5) .
C27 H27A 0.9900 .
C27 H27B 0.9900 .
C8 C9 1.500(5) .
C8 H8A 0.9900 .
C8 H8B 0.9900 .
C32 H32A 0.9800 .
C32 H32B 0.9800 .
C32 H32C 0.9800 .
C28 C29 1.529(5) .
C28 H28A 0.9900 .
C28 H28B 0.9900 .
C11 C12 1.557(6) .
C11 H11A 0.9900 .
C11 H11B 0.9900 .
C29 H29A 0.9800 .
C29 H29B 0.9800 .
C29 H29C 0.9800 .
C13 C12 1.458(6) .
C13 C14 1.468(9) .
C13 H13A 0.9900 .
C13 H13B 0.9900 .
C12 H12A 0.9900 .
C12 H12B 0.9900 .
C15 C14 1.346(9) .
C15 H15A 0.9800 .
C15 H15B 0.9800 .
C15 H15C 0.9800 .
C14 H14A 0.9900 .
C14 H14B 0.9900 .
C9 H9A 0.9800 .
C9 H9B 0.9800 .
C9 H9C 0.9800 .
